data_7001576
loop_
_publ_author_name
'Huang, Guo'
'Sun, Yan-Qiong'
'Xu, Zhengtao'
'Zeller, Matthias'
'Hunter, Allen D.'

_publ_section_title
;
 Structural regularity and diversity in hybrids of aromatic thioethers
 and BiBr3: from discrete complexes to layers and 3D nets
;
_journal_issue 26
_journal_name_full 'Dalton Transactions'
_journal_page_first 5083
_journal_page_last 5093
_journal_paper_doi 10.1039/b902490p
_journal_year 2009
_chemical_formula_moiety 'C34 H30 Bi4 Br12 S4, 2(C6 H6)'
_chemical_formula_sum 'C46 H42 Bi4 Br12 S4'
_chemical_formula_weight 2517.88
_chemical_name_systematic
;
?
;
_space_group_IT_number 2
_symmetry_cell_setting triclinic
_symmetry_space_group_name_Hall '-P 1'
_symmetry_space_group_name_H-M 'P -1'
_atom_sites_solution_hydrogens geom
_atom_sites_solution_primary direct
_atom_sites_solution_secondary difmap
_audit_creation_method SHELXL-97
_cell_angle_alpha 99.9830(10)
_cell_angle_beta 95.7530(10)
_cell_angle_gamma 92.3100(10)
_cell_formula_units_Z 1
_cell_length_a 10.6597(8)
_cell_length_b 10.9534(8)
_cell_length_c 13.8976(10)
_cell_measurement_reflns_used 8642
_cell_measurement_temperature 100(2)
_cell_measurement_theta_max 30.513
_cell_measurement_theta_min 2.0805
_cell_volume 1587.3(2)
_computing_cell_refinement 'SAINT+ 6.45 (Bruker, 2003)'
_computing_data_collection 'SMART 5.630 (Bruker, 1997-2002)'
_computing_data_reduction 'SAINT+ 6.45'
_computing_molecular_graphics 'SHELXTL 6.14'
_computing_publication_material 'SHELXTL 6.14'
_computing_structure_refinement 'SHELXTL 6.14'
_computing_structure_solution 'SHELXTL 6.14 (Bruker, 2000-2003)'
_diffrn_ambient_temperature 100(2)
_diffrn_measured_fraction_theta_full 0.997
_diffrn_measured_fraction_theta_max 0.997
_diffrn_measurement_device_type 'Bruker AXS SMART APEX CCD diffractometer'
_diffrn_measurement_method '\w scans'
_diffrn_radiation_monochromator graphite
_diffrn_radiation_source 'fine-focus sealed tube'
_diffrn_radiation_type MoK\a
_diffrn_radiation_wavelength 0.71073
_diffrn_reflns_av_R_equivalents 0.0364
_diffrn_reflns_av_sigmaI/netI 0.0546
_diffrn_reflns_limit_h_max 14
_diffrn_reflns_limit_h_min -14
_diffrn_reflns_limit_k_max 14
_diffrn_reflns_limit_k_min -14
_diffrn_reflns_limit_l_max 18
_diffrn_reflns_limit_l_min -18
_diffrn_reflns_number 16576
_diffrn_reflns_theta_full 28.28
_diffrn_reflns_theta_max 28.28
_diffrn_reflns_theta_min 1.89
_diffrn_standards_number 0
_exptl_absorpt_coefficient_mu 18.767
_exptl_absorpt_correction_T_max 0.391
_exptl_absorpt_correction_T_min 0.144
_exptl_absorpt_correction_type multi-scan
_exptl_absorpt_process_details 'SADABS (Sheldrick, 2007)'
_exptl_crystal_colour red
_exptl_crystal_density_diffrn 2.634
_exptl_crystal_density_method 'not measured'
_exptl_crystal_description needle
_exptl_crystal_F_000 1134
_exptl_crystal_size_max 0.60
_exptl_crystal_size_mid 0.07
_exptl_crystal_size_min 0.05
_refine_diff_density_max 2.538
_refine_diff_density_min -1.230
_refine_diff_density_rms 0.244
_refine_ls_extinction_method none
_refine_ls_goodness_of_fit_ref 1.001
_refine_ls_hydrogen_treatment constr
_refine_ls_matrix_type full
_refine_ls_number_parameters 300
_refine_ls_number_reflns 7874
_refine_ls_number_restraints 0
_refine_ls_restrained_S_all 1.001
_refine_ls_R_factor_all 0.0514
_refine_ls_R_factor_gt 0.0376
_refine_ls_shift/su_max 0.002
_refine_ls_shift/su_mean 0.000
_refine_ls_structure_factor_coef Fsqd
_refine_ls_weighting_details 'calc w=1/[\s^2^(Fo^2^)+(0.0412P)^2^] where P=(Fo^2^+2Fc^2^)/3'
_refine_ls_weighting_scheme calc
_refine_ls_wR_factor_gt 0.0817
_refine_ls_wR_factor_ref 0.0879
_reflns_number_gt 6329
_reflns_number_total 7874
_reflns_threshold_expression I>2\s(I)
_cod_data_source_file b902490p.txt
_cod_data_source_block 7
_cod_depositor_comments
;
The following automatic conversions were performed:
'_symmetry_cell_setting' value 'Triclinic' changed to 'triclinic'
according to '/home/saulius/struct/CIF-dictionaries/cif_core.dic'
dictionary named 'cif_core.dic' version 2.4.1 from 2010-06-29.

Automatic conversion script
Id: cif_fix_enum 1527 2010-12-29 10:47:43Z saulius 
;
_cod_original_sg_symbol_H-M P-1
_cod_database_code 7001576

loop_
_symmetry_equiv_pos_as_xyz
'x, y, z'
'-x, -y, -z'

loop_
_atom_site_label
_atom_site_type_symbol
_atom_site_fract_x
_atom_site_fract_y
_atom_site_fract_z
_atom_site_U_iso_or_equiv
_atom_site_adp_type
_atom_site_occupancy
_atom_site_symmetry_multiplicity
_atom_site_calc_flag
_atom_site_refinement_flags
_atom_site_disorder_assembly
_atom_site_disorder_group
Bi1 Bi 0.34848(2) 0.89235(2) 0.553203(17) 0.02008(7) Uani 1 1 d . . .
Bi2 Bi 0.24184(2) 1.09070(2) 0.283536(18) 0.02188(7) Uani 1 1 d . . .
Br1 Br 0.21787(7) 0.91002(7) 0.70549(5) 0.03110(17) Uani 1 1 d . . .
Br2 Br 0.48198(6) 0.90264(6) 0.36378(5) 0.02419(15) Uani 1 1 d . . .
Br3 Br 0.15669(7) 1.04371(7) 0.45736(5) 0.03296(17) Uani 1 1 d . . .
Br4 Br 0.06071(7) 0.94550(7) 0.17172(6) 0.03413(17) Uani 1 1 d . . .
Br5 Br 0.48543(7) 1.26660(7) 0.38116(6) 0.03324(17) Uani 1 1 d . . .
Br6 Br 0.12159(7) 1.29436(7) 0.29680(6) 0.03271(17) Uani 1 1 d . . .
C1 C 0.5054(7) 0.5731(6) -0.0706(5) 0.0269(15) Uani 1 1 d . . .
H1 H 0.5075 0.6234 -0.1197 0.032 Uiso 1 1 calc R . .
C2 C 0.4542(6) 0.6194(6) 0.0163(5) 0.0256(15) Uani 1 1 d . . .
C3 C 0.4461(6) 0.5451(6) 0.0880(5) 0.0233(14) Uani 1 1 d . . .
C4 C 0.3864(7) 0.5805(6) 0.1803(5) 0.0247(15) Uani 1 1 d . . .
C5 C 0.4360(7) 0.5447(6) 0.2667(5) 0.0251(15) Uani 1 1 d . . .
H5 H 0.5123 0.5028 0.2669 0.030 Uiso 1 1 calc R . .
C6 C 0.3788(6) 0.5676(6) 0.3521(5) 0.0248(15) Uani 1 1 d . . .
H6 H 0.4144 0.5407 0.4097 0.030 Uiso 1 1 calc R . .
C7 C 0.2676(7) 0.6313(6) 0.3527(5) 0.0239(14) Uani 1 1 d . . .
C8 C 0.2154(6) 0.6681(6) 0.2695(5) 0.0272(15) Uani 1 1 d . . .
H8 H 0.1400 0.7116 0.2702 0.033 Uiso 1 1 calc R . .
C9 C 0.2734(6) 0.6415(6) 0.1837(5) 0.0267(15) Uani 1 1 d . . .
H9 H 0.2353 0.6654 0.1256 0.032 Uiso 1 1 calc R . .
C10 C 0.0487(7) 0.7029(8) 0.4399(6) 0.0374(19) Uani 1 1 d . . .
H10A H 0.0506 0.7747 0.4065 0.056 Uiso 1 1 calc R . .
H10B H 0.0089 0.7244 0.5007 0.056 Uiso 1 1 calc R . .
H10C H 0.0002 0.6330 0.3967 0.056 Uiso 1 1 calc R . .
C11 C 0.4193(7) 0.7522(6) 0.0318(5) 0.0254(15) Uani 1 1 d . . .
C12 C 0.4847(6) 0.8353(6) 0.1079(5) 0.0249(14) Uani 1 1 d . . .
H12 H 0.5493 0.8072 0.1496 0.030 Uiso 1 1 calc R . .
C13 C 0.4573(7) 0.9586(6) 0.1242(5) 0.0250(15) Uani 1 1 d . . .
H13 H 0.5047 1.0157 0.1755 0.030 Uiso 1 1 calc R . .
C14 C 0.3597(6) 0.9996(6) 0.0650(5) 0.0226(14) Uani 1 1 d . . .
C15 C 0.2957(7) 0.9174(7) -0.0140(5) 0.0270(15) Uani 1 1 d . . .
H15 H 0.2312 0.9450 -0.0561 0.032 Uiso 1 1 calc R . .
C16 C 0.3277(7) 0.7947(6) -0.0303(4) 0.0269(16) Uani 1 1 d . . .
H16 H 0.2859 0.7386 -0.0850 0.032 Uiso 1 1 calc R . .
C17 C 0.1875(8) 1.1771(7) 0.0241(6) 0.041(2) Uani 1 1 d . . .
H17A H 0.2063 1.1612 -0.0444 0.062 Uiso 1 1 calc R . .
H17B H 0.1621 1.2625 0.0411 0.062 Uiso 1 1 calc R . .
H17C H 0.1187 1.1190 0.0324 0.062 Uiso 1 1 calc R . .
C18 C 0.2506(9) 0.3298(10) 0.6815(9) 0.066(3) Uani 1 1 d . . .
H18 H 0.2942 0.2710 0.6408 0.079 Uiso 1 1 calc R . .
C19 C 0.2443(8) 0.4499(10) 0.6632(8) 0.061(3) Uani 1 1 d . . .
H19 H 0.2811 0.4728 0.6090 0.073 Uiso 1 1 calc R . .
C20 C 0.1842(8) 0.5354(8) 0.7240(8) 0.055(3) Uani 1 1 d . . .
H20 H 0.1822 0.6184 0.7128 0.066 Uiso 1 1 calc R . .
C21 C 0.1276(10) 0.5030(9) 0.8002(8) 0.060(3) Uani 1 1 d . . .
H21 H 0.0843 0.5618 0.8412 0.072 Uiso 1 1 calc R . .
C22 C 0.1350(10) 0.3804(10) 0.8165(8) 0.062(3) Uani 1 1 d . . .
H22 H 0.0974 0.3565 0.8701 0.074 Uiso 1 1 calc R . .
C23 C 0.1948(9) 0.2956(9) 0.7574(9) 0.063(3) Uani 1 1 d . . .
H23 H 0.1978 0.2127 0.7688 0.076 Uiso 1 1 calc R . .
S1 S 0.20581(17) 0.66070(16) 0.46838(13) 0.0261(4) Uani 1 1 d . . .
S2 S 0.32509(18) 1.15615(16) 0.10279(13) 0.0276(4) Uani 1 1 d . . .

loop_
_atom_site_aniso_label
_atom_site_aniso_U_11
_atom_site_aniso_U_22
_atom_site_aniso_U_33
_atom_site_aniso_U_23
_atom_site_aniso_U_13
_atom_site_aniso_U_12
Bi1 0.02040(13) 0.02152(13) 0.01822(13) 0.00313(9) 0.00256(9) 0.00093(9)
Bi2 0.02081(13) 0.02321(14) 0.02212(13) 0.00484(10) 0.00309(10) 0.00214(10)
Br1 0.0321(4) 0.0376(4) 0.0238(4) 0.0023(3) 0.0104(3) -0.0009(3)
Br2 0.0286(4) 0.0219(3) 0.0213(3) 0.0005(2) 0.0059(3) -0.0009(3)
Br3 0.0286(4) 0.0453(5) 0.0314(4) 0.0168(3) 0.0121(3) 0.0137(3)
Br4 0.0276(4) 0.0343(4) 0.0371(4) 0.0000(3) 0.0017(3) -0.0057(3)
Br5 0.0308(4) 0.0224(4) 0.0441(4) 0.0060(3) -0.0080(3) 0.0025(3)
Br6 0.0315(4) 0.0273(4) 0.0407(4) 0.0063(3) 0.0074(3) 0.0091(3)
C1 0.035(4) 0.020(3) 0.023(4) -0.002(3) 0.007(3) -0.007(3)
C2 0.024(4) 0.025(4) 0.027(4) -0.001(3) 0.004(3) 0.002(3)
C3 0.024(3) 0.024(3) 0.024(3) 0.005(3) 0.008(3) 0.001(3)
C4 0.029(4) 0.019(3) 0.025(4) 0.001(3) 0.005(3) -0.002(3)
C5 0.027(4) 0.020(3) 0.027(4) -0.001(3) 0.004(3) 0.006(3)
C6 0.029(4) 0.021(3) 0.023(3) 0.000(3) 0.004(3) 0.001(3)
C7 0.029(4) 0.017(3) 0.022(3) -0.009(3) 0.006(3) -0.006(3)
C8 0.016(3) 0.030(4) 0.036(4) 0.006(3) 0.001(3) 0.003(3)
C9 0.026(4) 0.034(4) 0.021(3) 0.005(3) 0.004(3) 0.003(3)
C10 0.028(4) 0.049(5) 0.033(4) -0.004(4) 0.009(3) 0.006(4)
C11 0.028(4) 0.026(4) 0.022(3) 0.002(3) 0.009(3) -0.003(3)
C12 0.024(4) 0.025(4) 0.024(3) 0.001(3) 0.002(3) 0.002(3)
C13 0.031(4) 0.026(4) 0.018(3) 0.001(3) 0.007(3) 0.000(3)
C14 0.032(4) 0.018(3) 0.019(3) 0.000(2) 0.013(3) 0.003(3)
C15 0.034(4) 0.033(4) 0.017(3) 0.007(3) 0.008(3) 0.005(3)
C16 0.037(4) 0.030(4) 0.009(3) -0.008(3) 0.002(3) -0.003(3)
C17 0.050(5) 0.036(5) 0.036(5) 0.007(4) -0.007(4) 0.014(4)
C18 0.033(5) 0.059(7) 0.102(9) 0.021(6) -0.019(6) 0.005(5)
C19 0.028(5) 0.074(8) 0.086(8) 0.042(6) -0.007(5) -0.011(5)
C20 0.037(5) 0.025(4) 0.099(8) 0.017(5) -0.027(5) -0.002(4)
C21 0.055(6) 0.047(6) 0.069(7) 0.002(5) -0.014(5) 0.001(5)
C22 0.066(7) 0.059(7) 0.062(7) 0.030(5) -0.016(6) -0.004(6)
C23 0.053(6) 0.040(6) 0.097(9) 0.042(6) -0.035(6) -0.010(5)
S1 0.0267(9) 0.0273(9) 0.0232(9) 0.0014(7) 0.0042(7) -0.0012(7)
S2 0.0355(10) 0.0236(9) 0.0246(9) 0.0046(7) 0.0071(8) 0.0022(7)

loop_
_atom_type_symbol
_atom_type_description
_atom_type_scat_dispersion_real
_atom_type_scat_dispersion_imag
_atom_type_scat_source
C C 0.0033 0.0016 'International Tables Vol C Tables 4.2.6.8 and 6.1.1.4'
H H 0.0000 0.0000 'International Tables Vol C Tables 4.2.6.8 and 6.1.1.4'
S S 0.1246 0.1234 'International Tables Vol C Tables 4.2.6.8 and 6.1.1.4'
Br Br -0.2901 2.4595 'International Tables Vol C Tables 4.2.6.8 and 6.1.1.4'
Bi Bi -4.1077 10.2566 'International Tables Vol C Tables 4.2.6.8 and 6.1.1.4'

loop_
_geom_angle_atom_site_label_1
_geom_angle_atom_site_label_2
_geom_angle_atom_site_label_3
_geom_angle
_geom_angle_site_symmetry_1
_geom_angle_site_symmetry_3
_geom_angle_publ_flag
Br1 Bi1 Br5 94.97(3) . 2_676 ?
Br1 Bi1 Br2 94.72(2) . 2_676 ?
Br5 Bi1 Br2 90.50(2) 2_676 2_676 ?
Br1 Bi1 S1 89.03(4) . . ?
Br5 Bi1 S1 81.91(4) 2_676 . ?
Br2 Bi1 S1 171.81(4) 2_676 . ?
Br1 Bi1 Br3 88.98(2) . . ?
Br5 Bi1 Br3 172.77(2) 2_676 . ?
Br2 Bi1 Br3 95.22(2) 2_676 . ?
S1 Bi1 Br3 92.12(4) . . ?
Br1 Bi1 Br2 171.81(2) . . ?
Br5 Bi1 Br2 93.09(2) 2_676 . ?
Br2 Bi1 Br2 83.743(19) 2_676 . ?
S1 Bi1 Br2 93.55(4) . . ?
Br3 Bi1 Br2 83.158(19) . . ?
Br6 Bi2 Br4 96.51(3) . . ?
Br6 Bi2 Br3 90.59(2) . . ?
Br4 Bi2 Br3 93.33(3) . . ?
Br6 Bi2 S2 85.77(4) . . ?
Br4 Bi2 S2 87.67(4) . . ?
Br3 Bi2 S2 176.31(4) . . ?
Br6 Bi2 Br5 85.70(2) . . ?
Br4 Bi2 Br5 169.10(2) . . ?
Br3 Bi2 Br5 97.32(2) . . ?
S2 Bi2 Br5 81.84(4) . . ?
Bi1 Br2 Bi1 96.256(19) 2_676 . ?
Bi2 Br3 Bi1 108.19(2) . . ?
Bi1 Br5 Bi2 104.21(2) 2_676 . ?
C2 C1 C3 122.4(6) . 2_665 ?
C2 C1 H1 118.8 . . ?
C3 C1 H1 118.8 2_665 . ?
C1 C2 C3 119.7(6) . . ?
C1 C2 C11 117.7(6) . . ?
C3 C2 C11 122.4(6) . . ?
C2 C3 C1 117.8(6) . 2_665 ?
C2 C3 C4 124.8(6) . . ?
C1 C3 C4 117.4(6) 2_665 . ?
C5 C4 C9 116.5(6) . . ?
C5 C4 C3 120.5(6) . . ?
C9 C4 C3 122.8(6) . . ?
C6 C5 C4 122.6(6) . . ?
C6 C5 H5 118.7 . . ?
C4 C5 H5 118.7 . . ?
C5 C6 C7 119.0(7) . . ?
C5 C6 H6 120.5 . . ?
C7 C6 H6 120.5 . . ?
C8 C7 C6 120.5(6) . . ?
C8 C7 S1 124.6(5) . . ?
C6 C7 S1 114.9(5) . . ?
C7 C8 C9 119.4(6) . . ?
C7 C8 H8 120.3 . . ?
C9 C8 H8 120.3 . . ?
C8 C9 C4 122.1(7) . . ?
C8 C9 H9 119.0 . . ?
C4 C9 H9 119.0 . . ?
S1 C10 H10A 109.5 . . ?
S1 C10 H10B 109.5 . . ?
H10A C10 H10B 109.5 . . ?
S1 C10 H10C 109.5 . . ?
H10A C10 H10C 109.5 . . ?
H10B C10 H10C 109.5 . . ?
C12 C11 C16 119.2(6) . . ?
C12 C11 C2 118.6(6) . . ?
C16 C11 C2 122.2(6) . . ?
C11 C12 C13 120.6(7) . . ?
C11 C12 H12 119.7 . . ?
C13 C12 H12 119.7 . . ?
C12 C13 C14 119.9(6) . . ?
C12 C13 H13 120.0 . . ?
C14 C13 H13 120.0 . . ?
C15 C14 C13 119.9(6) . . ?
C15 C14 S2 125.5(6) . . ?
C13 C14 S2 114.6(5) . . ?
C16 C15 C14 118.8(7) . . ?
C16 C15 H15 120.6 . . ?
C14 C15 H15 120.6 . . ?
C15 C16 C11 121.3(6) . . ?
C15 C16 H16 119.3 . . ?
C11 C16 H16 119.3 . . ?
S2 C17 H17A 109.5 . . ?
S2 C17 H17B 109.5 . . ?
H17A C17 H17B 109.5 . . ?
S2 C17 H17C 109.5 . . ?
H17A C17 H17C 109.5 . . ?
H17B C17 H17C 109.5 . . ?
C23 C18 C19 120.5(11) . . ?
C23 C18 H18 119.8 . . ?
C19 C18 H18 119.8 . . ?
C20 C19 C18 119.5(10) . . ?
C20 C19 H19 120.3 . . ?
C18 C19 H19 120.3 . . ?
C21 C20 C19 121.0(9) . . ?
C21 C20 H20 119.5 . . ?
C19 C20 H20 119.5 . . ?
C20 C21 C22 118.2(10) . . ?
C20 C21 H21 120.9 . . ?
C22 C21 H21 120.9 . . ?
C23 C22 C21 121.3(11) . . ?
C23 C22 H22 119.4 . . ?
C21 C22 H22 119.4 . . ?
C22 C23 C18 119.6(10) . . ?
C22 C23 H23 120.2 . . ?
C18 C23 H23 120.2 . . ?
C10 S1 C7 104.3(3) . . ?
C10 S1 Bi1 105.2(3) . . ?
C7 S1 Bi1 99.1(2) . . ?
C14 S2 C17 104.8(3) . . ?
C14 S2 Bi2 89.2(2) . . ?
C17 S2 Bi2 107.9(3) . . ?

loop_
_geom_bond_atom_site_label_1
_geom_bond_atom_site_label_2
_geom_bond_distance
_geom_bond_site_symmetry_2
_geom_bond_publ_flag
Bi1 Br1 2.6316(7) . ?
Bi1 Br5 2.7336(8) 2_676 ?
Bi1 Br2 2.8278(7) 2_676 ?
Bi1 S1 2.9040(17) . ?
Bi1 Br3 3.0324(8) . ?
Bi1 Br2 3.1320(7) . ?
Bi2 Br6 2.6054(7) . ?
Bi2 Br4 2.6394(8) . ?
Bi2 Br3 2.7853(8) . ?
Bi2 S2 2.9379(18) . ?
Bi2 Br5 3.2061(8) . ?
Br2 Bi1 2.8278(7) 2_676 ?
Br5 Bi1 2.7337(8) 2_676 ?
C1 C2 1.398(9) . ?
C1 C3 1.404(9) 2_665 ?
C1 H1 0.9500 . ?
C2 C3 1.399(9) . ?
C2 C11 1.501(9) . ?
C3 C1 1.404(9) 2_665 ?
C3 C4 1.487(9) . ?
C4 C5 1.388(9) . ?
C4 C9 1.402(9) . ?
C5 C6 1.377(9) . ?
C5 H5 0.9500 . ?
C6 C7 1.400(9) . ?
C6 H6 0.9500 . ?
C7 C8 1.364(9) . ?
C7 S1 1.782(7) . ?
C8 C9 1.389(9) . ?
C8 H8 0.9500 . ?
C9 H9 0.9500 . ?
C10 S1 1.780(7) . ?
C10 H10A 0.9800 . ?
C10 H10B 0.9800 . ?
C10 H10C 0.9800 . ?
C11 C12 1.378(9) . ?
C11 C16 1.387(10) . ?
C12 C13 1.379(9) . ?
C12 H12 0.9500 . ?
C13 C14 1.397(9) . ?
C13 H13 0.9500 . ?
C14 C15 1.393(9) . ?
C14 S2 1.769(6) . ?
C15 C16 1.386(9) . ?
C15 H15 0.9500 . ?
C16 H16 0.9500 . ?
C17 S2 1.786(8) . ?
C17 H17A 0.9800 . ?
C17 H17B 0.9800 . ?
C17 H17C 0.9800 . ?
C18 C23 1.361(15) . ?
C18 C19 1.384(13) . ?
C18 H18 0.9500 . ?
C19 C20 1.372(14) . ?
C19 H19 0.9500 . ?
C20 C21 1.361(14) . ?
C20 H20 0.9500 . ?
C21 C22 1.404(13) . ?
C21 H21 0.9500 . ?
C22 C23 1.354(15) . ?
C22 H22 0.9500 . ?
C23 H23 0.9500 . ?

loop_
_geom_torsion_atom_site_label_1
_geom_torsion_atom_site_label_2
_geom_torsion_atom_site_label_3
_geom_torsion_atom_site_label_4
_geom_torsion
_geom_torsion_site_symmetry_1
_geom_torsion_site_symmetry_2
_geom_torsion_site_symmetry_3
_geom_torsion_site_symmetry_4
_geom_torsion_publ_flag
Br5 Bi1 Br2 Bi1 -90.17(2) 2_676 . . 2_676 ?
Br2 Bi1 Br2 Bi1 0.0 2_676 . . 2_676 ?
S1 Bi1 Br2 Bi1 -172.24(4) . . . 2_676 ?
Br3 Bi1 Br2 Bi1 96.04(2) . . . 2_676 ?
Br6 Bi2 Br3 Bi1 -152.31(3) . . . . ?
Br4 Bi2 Br3 Bi1 111.13(3) . . . . ?
Br5 Bi2 Br3 Bi1 -66.57(3) . . . . ?
Br1 Bi1 Br3 Bi2 174.73(3) . . . . ?
Br2 Bi1 Br3 Bi2 80.08(3) 2_676 . . . ?
S1 Bi1 Br3 Bi2 -96.28(4) . . . . ?
Br2 Bi1 Br3 Bi2 -2.96(2) . . . . ?
Br6 Bi2 Br5 Bi1 162.81(3) . . . 2_676 ?
Br4 Bi2 Br5 Bi1 -94.98(13) . . . 2_676 ?
Br3 Bi2 Br5 Bi1 72.76(3) . . . 2_676 ?
S2 Bi2 Br5 Bi1 -110.86(4) . . . 2_676 ?
C3 C1 C2 C3 -2.3(12) 2_665 . . . ?
C3 C1 C2 C11 173.0(6) 2_665 . . . ?
C1 C2 C3 C1 2.2(11) . . . 2_665 ?
C11 C2 C3 C1 -172.9(6) . . . 2_665 ?
C1 C2 C3 C4 -175.9(6) . . . . ?
C11 C2 C3 C4 9.1(11) . . . . ?
C2 C3 C4 C5 -144.5(7) . . . . ?
C1 C3 C4 C5 37.4(9) 2_665 . . . ?
C2 C3 C4 C9 40.9(10) . . . . ?
C1 C3 C4 C9 -137.2(7) 2_665 . . . ?
C9 C4 C5 C6 -0.3(10) . . . . ?
C3 C4 C5 C6 -175.2(6) . . . . ?
C4 C5 C6 C7 -1.1(10) . . . . ?
C5 C6 C7 C8 1.1(10) . . . . ?
C5 C6 C7 S1 -177.7(5) . . . . ?
C6 C7 C8 C9 0.2(10) . . . . ?
S1 C7 C8 C9 179.0(5) . . . . ?
C7 C8 C9 C4 -1.7(10) . . . . ?
C5 C4 C9 C8 1.7(10) . . . . ?
C3 C4 C9 C8 176.5(6) . . . . ?
C1 C2 C11 C12 -114.7(7) . . . . ?
C3 C2 C11 C12 60.4(9) . . . . ?
C1 C2 C11 C16 62.5(9) . . . . ?
C3 C2 C11 C16 -122.4(8) . . . . ?
C16 C11 C12 C13 1.7(10) . . . . ?
C2 C11 C12 C13 179.0(6) . . . . ?
C11 C12 C13 C14 2.1(10) . . . . ?
C12 C13 C14 C15 -4.1(10) . . . . ?
C12 C13 C14 S2 173.7(5) . . . . ?
C13 C14 C15 C16 2.3(10) . . . . ?
S2 C14 C15 C16 -175.3(5) . . . . ?
C14 C15 C16 C11 1.6(10) . . . . ?
C12 C11 C16 C15 -3.6(10) . . . . ?
C2 C11 C16 C15 179.2(6) . . . . ?
C23 C18 C19 C20 1.9(14) . . . . ?
C18 C19 C20 C21 -2.0(14) . . . . ?
C19 C20 C21 C22 1.6(14) . . . . ?
C20 C21 C22 C23 -1.1(15) . . . . ?
C21 C22 C23 C18 1.0(15) . . . . ?
C19 C18 C23 C22 -1.4(15) . . . . ?
C8 C7 S1 C10 16.1(7) . . . . ?
C6 C7 S1 C10 -165.1(5) . . . . ?
C8 C7 S1 Bi1 -92.3(6) . . . . ?
C6 C7 S1 Bi1 86.5(5) . . . . ?
Br1 Bi1 S1 C10 67.3(3) . . . . ?
Br5 Bi1 S1 C10 162.5(3) 2_676 . . . ?
Br3 Bi1 S1 C10 -21.6(3) . . . . ?
Br2 Bi1 S1 C10 -104.9(3) . . . . ?
Br1 Bi1 S1 C7 175.0(2) . . . . ?
Br5 Bi1 S1 C7 -89.9(2) 2_676 . . . ?
Br3 Bi1 S1 C7 86.0(2) . . . . ?
Br2 Bi1 S1 C7 2.8(2) . . . . ?
C15 C14 S2 C17 4.1(7) . . . . ?
C13 C14 S2 C17 -173.6(5) . . . . ?
C15 C14 S2 Bi2 112.4(6) . . . . ?
C13 C14 S2 Bi2 -65.3(5) . . . . ?
Br6 Bi2 S2 C14 -160.3(2) . . . . ?
Br4 Bi2 S2 C14 -63.6(2) . . . . ?
Br5 Bi2 S2 C14 113.4(2) . . . . ?
Br6 Bi2 S2 C17 -55.1(3) . . . . ?
Br4 Bi2 S2 C17 41.6(3) . . . . ?
Br5 Bi2 S2 C17 -141.3(3) . . . . ?
